data_7063416
loop_
_publ_author_name
'Kushwaha, Aparna'
'Srivastava, Devyani'
'Kociok-K\"ohn, Gabriele'
'Gosavi, Suresh W.'
'Chauhan, Ratna'
'Ahmed, Sarfaraz'
'Kumar, Abhinav'

_publ_section_title
;
 Supramolecular and electrocatalytic OER properties of new heteroleptic
 fluoro- and trifluoromethyl-substituted Ni(ii)-dithiolates: effects of
 substituents and dihedral angle on the electrocatalytic performance
;
_journal_issue 36
_journal_name_full 'New Journal of Chemistry'
_journal_page_first 15856
_journal_page_last 15865
_journal_paper_doi 10.1039/D4NJ03502J
_journal_volume 48
_journal_year 2024
_chemical_formula_moiety 'C36 H28 F3 N Ni P2 S2 [+ solvent]'
_chemical_formula_sum 'C36 H28 F3 N Ni P2 S2'
_chemical_formula_weight 716.36
_space_group_crystal_system monoclinic
_space_group_IT_number 14
_space_group_name_Hall '-P 2yn'
_space_group_name_H-M_alt 'P 1 21/n 1'
_atom_sites_solution_hydrogens geom
_atom_sites_solution_primary dual
_audit_creation_method SHELXL-2019/3
_audit_update_record
;
2024-08-14 deposited with the CCDC.	2024-08-16 downloaded from the CCDC.
;
_cell_angle_alpha 90
_cell_angle_beta 104.714(3)
_cell_angle_gamma 90
_cell_formula_units_Z 4
_cell_length_a 11.9030(4)
_cell_length_b 14.9884(4)
_cell_length_c 19.4818(5)
_cell_measurement_reflns_used 7468
_cell_measurement_temperature 150(2)
_cell_measurement_theta_max 27.1100
_cell_measurement_theta_min 3.2740
_cell_volume 3361.71(17)
_computing_cell_refinement 'CrysAlisPro 1.171.43.104a (Rigaku OD, 2023)'
_computing_data_collection 'CrysAlisPro system (CCD 42.94a (release 21-06-2023))'
_computing_data_reduction 'CrysAlisPro 1.171.43.104a (Rigaku OD, 2023)'
_computing_molecular_graphics 'ORTEP3 for Windows - Farrugia, L. J. J. Appl. Crystallogr. 1997, 30, 565'
_computing_publication_material
;
 'WinGX publication routines, Farrugia, 
 L. J., J. Appl. Crystallogr., 1999, 32, 837-838
;
_computing_structure_refinement
;
 SHELXL-2019/2 (Sheldrick, 2019)
 Sheldrick GM (2008) Acta Crystallogr A64:112--122 and 
 C. B. H\"ubschle, G. M. Sheldrick and B. Dittrich
 ShelXle: a Qt graphical user interface for SHELXL
 J. Appl. Cryst., 44, (2011) 1281-1284.
;
_computing_structure_solution 'SHELXT 2018/2 (Sheldrick, 2018)'
_diffrn_ambient_environment N~2~
_diffrn_ambient_temperature 149.9(6)
_diffrn_detector 'CCD plate'
_diffrn_detector_area_resol_mean 16.1468
_diffrn_detector_type EosS2
_diffrn_measured_fraction_theta_full 0.998
_diffrn_measured_fraction_theta_max 0.865
_diffrn_measurement_device 'four-circle diffractometer'
_diffrn_measurement_device_type 'New Xcalibur, EosS2'
_diffrn_measurement_method '\w scans'
_diffrn_radiation_monochromator graphite
_diffrn_radiation_probe x-ray
_diffrn_radiation_type 'Mo K\a'
_diffrn_radiation_wavelength 0.71073
_diffrn_reflns_av_R_equivalents 0.0393
_diffrn_reflns_av_unetI/netI 0.0505
_diffrn_reflns_Laue_measured_fraction_full 0.998
_diffrn_reflns_Laue_measured_fraction_max 0.865
_diffrn_reflns_limit_h_max 13
_diffrn_reflns_limit_h_min -14
_diffrn_reflns_limit_k_max 19
_diffrn_reflns_limit_k_min -18
_diffrn_reflns_limit_l_max 24
_diffrn_reflns_limit_l_min -25
_diffrn_reflns_number 27286
_diffrn_reflns_point_group_measured_fraction_full 0.998
_diffrn_reflns_point_group_measured_fraction_max 0.865
_diffrn_reflns_theta_full 25.242
_diffrn_reflns_theta_max 28.522
_diffrn_reflns_theta_min 2.925
_diffrn_source 'fine-focus sealed X-ray tube'
_diffrn_source_type 'Enhance (Mo) X-ray Source'
_exptl_absorpt_coefficient_mu 0.840
_exptl_absorpt_correction_T_max 1.00000
_exptl_absorpt_correction_T_min 0.95858
_exptl_absorpt_correction_type multi-scan
_exptl_absorpt_process_details
;
CrysAlisPro 1.171.42.94a (Rigaku Oxford Diffraction, 2023)
Empirical absorption correction using spherical harmonics,
implemented in SCALE3 ABSPACK scaling algorithm.
;
_exptl_crystal_colour orange
_exptl_crystal_density_diffrn 1.415
_exptl_crystal_description block
_exptl_crystal_F_000 1472
_exptl_crystal_recrystallization_method 'Re-crystallisation from solvent: CH2Cl2 / MeOH'
_exptl_crystal_size_max 0.560
_exptl_crystal_size_mid 0.280
_exptl_crystal_size_min 0.140
_refine_diff_density_max 0.888
_refine_diff_density_min -0.534
_refine_diff_density_rms 0.081
_refine_ls_extinction_method none
_refine_ls_goodness_of_fit_ref 1.036
_refine_ls_hydrogen_treatment constr
_refine_ls_matrix_type full
_refine_ls_number_parameters 443
_refine_ls_number_reflns 7365
_refine_ls_number_restraints 144
_refine_ls_restrained_S_all 1.042
_refine_ls_R_factor_all 0.0884
_refine_ls_R_factor_gt 0.0552
_refine_ls_shift/su_max 0.001
_refine_ls_shift/su_mean 0.000
_refine_ls_structure_factor_coef Fsqd
_refine_ls_weighting_details 'w=1/[\s^2^(Fo^2^)+(0.0572P)^2^+5.7237P] where P=(Fo^2^+2Fc^2^)/3'
_refine_ls_weighting_scheme calc
_refine_ls_wR_factor_gt 0.1293
_refine_ls_wR_factor_ref 0.1460
_reflns_Friedel_coverage 0.000
_reflns_number_gt 5183
_reflns_number_total 7365
_reflns_threshold_expression 'I > 2\s(I)'
_cod_data_source_file d4nj03502j2.cif
_cod_data_source_block e24gkk8_sq
_cod_depositor_comments 'Adding full bibliography for 7063415--7063416.cif.'
_cod_original_cell_volume 3361.70(17)
_cod_original_sg_symbol_H-M 'P 21/n'
_cod_database_code 7063416
_shelx_shelxl_version_number 2019/3
_shelx_space_group_comment
;
The symmetry employed for this shelxl refinement is uniquely defined
by the following loop, which should always be used as a source of
symmetry information in preference to the above space-group names.
They are only intended as comments.
;
_shelx_estimated_absorpt_t_min 0.651
_shelx_estimated_absorpt_t_max 0.891
_oxdiff_exptl_absorpt_empirical_full_min 0.908
_oxdiff_exptl_absorpt_empirical_full_max 1.128
_oxdiff_exptl_absorpt_empirical_details
;
Empirical correction (ABSPACK) includes:
- Absorption correction using spherical harmonics
- Frame scaling
;

loop_
_space_group_symop_operation_xyz
'x, y, z'
'-x+1/2, y+1/2, -z+1/2'
'-x, -y, -z'
'x-1/2, -y-1/2, z-1/2'

loop_
_atom_site_label
_atom_site_type_symbol
_atom_site_fract_x
_atom_site_fract_y
_atom_site_fract_z
_atom_site_U_iso_or_equiv
_atom_site_adp_type
_atom_site_occupancy
_atom_site_site_symmetry_order
_atom_site_calc_flag
_atom_site_refinement_flags_posn
_atom_site_refinement_flags_adp
_atom_site_refinement_flags_occupancy
_atom_site_disorder_assembly
_atom_site_disorder_group
Ni Ni 0.38006(4) 0.67502(3) 0.28801(2) 0.03034(14) Uani 1 1 d . . . . .
S1 S 0.54656(9) 0.60710(7) 0.32657(5) 0.0447(3) Uani 1 1 d . . . . .
S2 S 0.37054(9) 0.57388(7) 0.20437(5) 0.0385(2) Uani 1 1 d . . . . .
P1 P 0.39267(8) 0.76481(6) 0.37765(5) 0.0282(2) Uani 1 1 d . . . . .
P2 P 0.21971(8) 0.74158(6) 0.23630(5) 0.0283(2) Uani 1 1 d . . . . .
C35 C 0.9562(12) 0.5872(9) 0.3719(6) 0.076(3) Uani 0.549(9) 1 d D U P A 1
F1 F 1.0694(11) 0.5755(13) 0.3817(9) 0.107(4) Uani 0.549(9) 1 d D U P A 1
F2 F 0.9414(9) 0.5950(8) 0.4376(4) 0.109(3) Uani 0.549(9) 1 d D U P A 1
F3 F 0.9318(6) 0.6671(5) 0.3397(5) 0.097(3) Uani 0.549(9) 1 d D U P A 1
C35A C 0.9595(15) 0.5700(11) 0.3865(8) 0.086(3) Uani 0.451(9) 1 d D U P A 2
F1A F 1.0534(12) 0.5921(13) 0.3638(9) 0.086(3) Uani 0.451(9) 1 d D U P A 2
F2A F 0.9053(8) 0.6475(8) 0.3940(8) 0.115(4) Uani 0.451(9) 1 d D U P A 2
F3A F 1.0043(9) 0.5371(9) 0.4524(5) 0.114(3) Uani 0.451(9) 1 d D U P A 2
N N 0.4897(3) 0.4083(3) 0.1032(2) 0.0604(11) Uani 1 1 d . . . . .
C1 C 0.1754(3) 0.8144(2) 0.29986(18) 0.0313(8) Uani 1 1 d . . . . .
H1A H 0.126195 0.863348 0.274329 0.038 Uiso 1 1 calc R U . . .
H1B H 0.129365 0.780077 0.326509 0.038 Uiso 1 1 calc R U . . .
C2 C 0.2832(3) 0.8534(2) 0.35143(19) 0.0327(8) Uani 1 1 d . . . . .
H2A H 0.262305 0.877379 0.393897 0.039 Uiso 1 1 calc R U . . .
H2B H 0.314981 0.902805 0.328343 0.039 Uiso 1 1 calc R U . . .
C3 C 0.3562(3) 0.7053(2) 0.45040(17) 0.0312(8) Uani 1 1 d . . . . .
C4 C 0.2511(3) 0.7155(3) 0.46758(19) 0.0418(10) Uani 1 1 d . . . . .
H4 H 0.195335 0.756976 0.442305 0.050 Uiso 1 1 calc R U . . .
C5 C 0.2273(4) 0.6647(3) 0.5222(2) 0.0535(12) Uani 1 1 d . . . . .
H5 H 0.155167 0.671415 0.534122 0.064 Uiso 1 1 calc R U . . .
C6 C 0.3076(4) 0.6052(3) 0.5586(2) 0.0521(12) Uani 1 1 d . . . . .
H6 H 0.290719 0.570839 0.595767 0.063 Uiso 1 1 calc R U . . .
C7 C 0.4126(4) 0.5944(3) 0.5421(2) 0.0447(11) Uani 1 1 d . . . . .
H7 H 0.467793 0.552805 0.567738 0.054 Uiso 1 1 calc R U . . .
C8 C 0.4374(3) 0.6444(2) 0.48793(18) 0.0351(9) Uani 1 1 d . . . . .
H8 H 0.509688 0.637069 0.476353 0.042 Uiso 1 1 calc R U . . .
C9 C 0.5260(3) 0.8232(2) 0.42085(18) 0.0320(8) Uani 1 1 d . . . . .
C10 C 0.5309(3) 0.8706(3) 0.48311(19) 0.0366(9) Uani 1 1 d . . . . .
H10 H 0.465851 0.870734 0.502979 0.044 Uiso 1 1 calc R U . . .
C11 C 0.6304(4) 0.9176(3) 0.5162(2) 0.0452(10) Uani 1 1 d . . . . .
H11 H 0.632999 0.950828 0.558102 0.054 Uiso 1 1 calc R U . . .
C12 C 0.7249(4) 0.9157(3) 0.4880(2) 0.0526(12) Uani 1 1 d . . . . .
H12 H 0.793216 0.947556 0.510708 0.063 Uiso 1 1 calc R U . . .
C13 C 0.7218(4) 0.8682(3) 0.4271(2) 0.0532(12) Uani 1 1 d . . . . .
H13 H 0.788227 0.866924 0.408536 0.064 Uiso 1 1 calc R U . . .
C14 C 0.6220(3) 0.8221(3) 0.3926(2) 0.0428(10) Uani 1 1 d . . . . .
H14 H 0.619528 0.790112 0.350121 0.051 Uiso 1 1 calc R U . . .
C15 C 0.0898(3) 0.6755(2) 0.19996(18) 0.0318(8) Uani 1 1 d . . . . .
C16 C 0.0865(4) 0.5859(3) 0.2130(2) 0.0489(11) Uani 1 1 d . . . . .
H16 H 0.154285 0.556075 0.239265 0.059 Uiso 1 1 calc R U . . .
C17 C -0.0163(5) 0.5385(3) 0.1876(3) 0.0619(14) Uani 1 1 d . . . . .
H17 H -0.017588 0.476001 0.195388 0.074 Uiso 1 1 calc R U . . .
C18 C -0.1148(4) 0.5807(4) 0.1518(2) 0.0576(13) Uani 1 1 d . . . . .
H18 H -0.184971 0.548039 0.135759 0.069 Uiso 1 1 calc R U . . .
C19 C -0.1128(4) 0.6694(4) 0.1391(2) 0.0600(13) Uani 1 1 d . . . . .
H19 H -0.181827 0.698977 0.114396 0.072 Uiso 1 1 calc R U . . .
C20 C -0.0109(4) 0.7170(3) 0.1619(2) 0.0542(12) Uani 1 1 d . . . . .
H20 H -0.009719 0.778861 0.151457 0.065 Uiso 1 1 calc R U . . .
C21 C 0.2365(3) 0.8128(2) 0.16383(18) 0.0305(8) Uani 1 1 d . . . . .
C22 C 0.2151(3) 0.9038(2) 0.1618(2) 0.0352(9) Uani 1 1 d . . . . .
H22 H 0.191212 0.931965 0.199425 0.042 Uiso 1 1 calc R U . . .
C23 C 0.2287(4) 0.9535(3) 0.1041(2) 0.0460(10) Uani 1 1 d . . . . .
H23 H 0.214618 1.015897 0.102782 0.055 Uiso 1 1 calc R U . . .
C24 C 0.2623(4) 0.9135(3) 0.0491(2) 0.0489(11) Uani 1 1 d . . . . .
H24 H 0.270750 0.948060 0.009856 0.059 Uiso 1 1 calc R U . . .
C25 C 0.2838(4) 0.8229(3) 0.0511(2) 0.0474(10) Uani 1 1 d . . . . .
H25 H 0.307065 0.794931 0.013203 0.057 Uiso 1 1 calc R U . . .
C26 C 0.2715(4) 0.7729(3) 0.10810(19) 0.0409(9) Uani 1 1 d . . . . .
H26 H 0.286959 0.710695 0.109396 0.049 Uiso 1 1 calc R U . . .
C27 C 0.5136(3) 0.5453(3) 0.2477(2) 0.0373(9) Uani 1 1 d . . . . .
C28 C 0.5812(3) 0.4868(3) 0.2230(2) 0.0384(9) Uani 1 1 d . . . . .
C29 C 0.5295(3) 0.4438(3) 0.1555(2) 0.0422(10) Uani 1 1 d . . . . .
C30 C 0.6998(4) 0.4644(3) 0.2594(2) 0.0415(9) Uani 1 1 d . . . . .
C31 C 0.7419(4) 0.3775(3) 0.2590(2) 0.0510(11) Uani 1 1 d . . . . .
H31 H 0.693684 0.332184 0.232734 0.061 Uiso 1 1 calc R U . . .
C32 C 0.8556(4) 0.3572(4) 0.2975(3) 0.0600(13) Uani 1 1 d . . . . .
H32 H 0.884523 0.298234 0.296826 0.072 Uiso 1 1 calc R U . . .
C33 C 0.9260(4) 0.4230(4) 0.3365(3) 0.0650(14) Uani 1 1 d . . . . .
H33 H 1.002455 0.409203 0.363338 0.078 Uiso 1 1 calc R U . . .
C34 C 0.8830(4) 0.5092(4) 0.3357(2) 0.0572(12) Uani 1 1 d . . . . .
C36 C 0.7735(4) 0.5290(3) 0.2971(2) 0.0507(11) Uani 1 1 d . . . . .
H36 H 0.746909 0.588881 0.295950 0.061 Uiso 1 1 calc R U . . .

loop_
_atom_site_aniso_label
_atom_site_aniso_U_11
_atom_site_aniso_U_22
_atom_site_aniso_U_33
_atom_site_aniso_U_23
_atom_site_aniso_U_13
_atom_site_aniso_U_12
Ni 0.0389(3) 0.0251(2) 0.0245(2) 0.00230(18) 0.00346(18) 0.00856(19)
S1 0.0485(6) 0.0483(6) 0.0323(5) -0.0007(5) 0.0010(4) 0.0214(5)
S2 0.0454(6) 0.0322(5) 0.0361(5) -0.0042(4) 0.0071(4) 0.0067(4)
P1 0.0320(5) 0.0261(5) 0.0232(4) 0.0012(4) 0.0012(3) 0.0018(4)
P2 0.0377(5) 0.0197(4) 0.0239(4) 0.0008(4) 0.0012(4) 0.0020(4)
C35 0.057(4) 0.099(5) 0.071(5) -0.024(5) 0.016(4) -0.011(5)
F1 0.056(4) 0.133(7) 0.120(8) -0.028(6) 0.000(5) 0.005(4)
F2 0.125(7) 0.141(7) 0.068(4) -0.042(5) 0.039(5) -0.041(5)
F3 0.091(4) 0.073(4) 0.108(6) -0.011(4) -0.009(4) -0.021(3)
C35A 0.058(5) 0.115(6) 0.081(6) -0.037(5) 0.013(5) -0.005(5)
F1A 0.063(6) 0.106(7) 0.085(6) -0.026(5) 0.013(5) -0.033(5)
F2A 0.080(5) 0.122(7) 0.125(8) -0.065(6) -0.006(5) 0.013(5)
F3A 0.098(6) 0.161(8) 0.075(5) -0.020(5) 0.004(4) -0.015(6)
N 0.054(2) 0.072(3) 0.055(2) -0.013(2) 0.0124(19) 0.004(2)
C1 0.0329(19) 0.0272(18) 0.0301(18) -0.0004(15) 0.0013(14) 0.0037(15)
C2 0.037(2) 0.0265(18) 0.0310(19) -0.0022(15) 0.0031(15) 0.0047(15)
C3 0.041(2) 0.0284(19) 0.0198(16) -0.0024(14) 0.0000(14) -0.0106(15)
C4 0.042(2) 0.052(3) 0.0278(19) 0.0001(18) 0.0027(16) -0.0059(19)
C5 0.053(3) 0.072(3) 0.035(2) -0.004(2) 0.0117(19) -0.016(2)
C6 0.074(3) 0.053(3) 0.027(2) 0.000(2) 0.008(2) -0.026(2)
C7 0.066(3) 0.031(2) 0.0269(19) -0.0003(16) -0.0074(19) -0.0093(19)
C8 0.046(2) 0.0262(18) 0.0282(18) -0.0018(16) 0.0004(16) -0.0034(16)
C9 0.033(2) 0.0295(19) 0.0294(18) 0.0101(15) 0.0002(14) 0.0017(15)
C10 0.038(2) 0.036(2) 0.033(2) 0.0033(17) 0.0038(16) -0.0023(16)
C11 0.049(3) 0.041(2) 0.038(2) 0.0061(19) -0.0031(18) -0.0077(19)
C12 0.042(3) 0.054(3) 0.052(3) 0.017(2) -0.006(2) -0.015(2)
C13 0.040(2) 0.063(3) 0.057(3) 0.022(2) 0.012(2) -0.006(2)
C14 0.043(2) 0.047(2) 0.039(2) 0.0120(19) 0.0112(17) 0.0001(19)
C15 0.042(2) 0.0277(19) 0.0248(17) -0.0013(15) 0.0072(15) -0.0055(16)
C16 0.052(3) 0.031(2) 0.068(3) 0.001(2) 0.024(2) 0.0001(19)
C17 0.073(3) 0.031(2) 0.095(4) -0.015(3) 0.046(3) -0.016(2)
C18 0.057(3) 0.065(3) 0.054(3) -0.019(2) 0.018(2) -0.027(3)
C19 0.052(3) 0.072(3) 0.044(3) 0.012(2) -0.009(2) -0.020(2)
C20 0.056(3) 0.048(3) 0.044(2) 0.020(2) -0.012(2) -0.014(2)
C21 0.0341(19) 0.0240(18) 0.0278(18) 0.0031(15) -0.0023(14) -0.0024(14)
C22 0.042(2) 0.0232(18) 0.036(2) 0.0031(16) 0.0014(16) -0.0010(15)
C23 0.055(3) 0.025(2) 0.052(3) 0.0101(19) 0.002(2) 0.0002(18)
C24 0.062(3) 0.038(2) 0.040(2) 0.019(2) 0.002(2) -0.003(2)
C25 0.066(3) 0.042(2) 0.032(2) 0.0058(19) 0.0100(19) 0.000(2)
C26 0.062(3) 0.0254(19) 0.032(2) 0.0004(16) 0.0073(18) 0.0015(18)
C27 0.045(2) 0.032(2) 0.035(2) 0.0060(17) 0.0100(17) 0.0009(17)
C28 0.042(2) 0.036(2) 0.040(2) 0.0017(18) 0.0165(17) 0.0029(17)
C29 0.035(2) 0.040(2) 0.052(3) -0.001(2) 0.0118(18) 0.0014(17)
C30 0.046(2) 0.044(2) 0.038(2) 0.0053(19) 0.0170(18) 0.0039(19)
C31 0.051(3) 0.054(3) 0.048(3) 0.002(2) 0.013(2) 0.011(2)
C32 0.055(3) 0.062(3) 0.062(3) 0.009(3) 0.015(2) 0.021(2)
C33 0.046(3) 0.091(4) 0.053(3) -0.002(3) 0.004(2) 0.008(3)
C34 0.050(3) 0.070(3) 0.052(3) -0.011(2) 0.014(2) 0.005(2)
C36 0.043(3) 0.062(3) 0.047(2) -0.006(2) 0.0113(19) 0.007(2)

loop_
_atom_type_symbol
_atom_type_description
_atom_type_scat_dispersion_real
_atom_type_scat_dispersion_imag
_atom_type_scat_source
C C 0.0033 0.0016 'International Tables Vol C Tables 4.2.6.8 and 6.1.1.4'
H H 0.0000 0.0000 'International Tables Vol C Tables 4.2.6.8 and 6.1.1.4'
N N 0.0061 0.0033 'International Tables Vol C Tables 4.2.6.8 and 6.1.1.4'
F F 0.0171 0.0103 'International Tables Vol C Tables 4.2.6.8 and 6.1.1.4'
P P 0.1023 0.0942 'International Tables Vol C Tables 4.2.6.8 and 6.1.1.4'
S S 0.1246 0.1234 'International Tables Vol C Tables 4.2.6.8 and 6.1.1.4'
Ni Ni 0.3393 1.1124 'International Tables Vol C Tables 4.2.6.8 and 6.1.1.4'

loop_
_geom_angle_atom_site_label_1
_geom_angle_atom_site_label_2
_geom_angle_atom_site_label_3
_geom_angle
_geom_angle_site_symmetry_1
_geom_angle_site_symmetry_3
_geom_angle_publ_flag
P2 Ni P1 87.79(4) . . ?
P2 Ni S1 172.52(4) . . ?
P1 Ni S1 98.07(4) . . ?
P2 Ni S2 95.69(4) . . ?
P1 Ni S2 174.71(4) . . ?
S1 Ni S2 78.80(4) . . ?
C27 S1 Ni 87.91(13) . . ?
C27 S2 Ni 87.18(13) . . ?
C3 P1 C9 103.17(15) . . ?
C3 P1 C2 106.14(18) . . ?
C9 P1 C2 104.73(16) . . ?
C3 P1 Ni 109.91(12) . . ?
C9 P1 Ni 122.80(13) . . ?
C2 P1 Ni 108.87(12) . . ?
C15 P2 C21 105.49(15) . . ?
C15 P2 C1 103.06(17) . . ?
C21 P2 C1 106.41(17) . . ?
C15 P2 Ni 119.48(12) . . ?
C21 P2 Ni 111.94(12) . . ?
C1 P2 Ni 109.42(11) . . ?
F1 C35 F2 104.5(13) . . ?
F1 C35 F3 106.0(12) . . ?
F2 C35 F3 107.5(11) . . ?
F1 C35 C34 114.1(13) . . ?
F2 C35 C34 108.1(10) . . ?
F3 C35 C34 115.9(9) . . ?
F1A C35A F3A 104.0(14) . . ?
F1A C35A F2A 106.4(15) . . ?
F3A C35A F2A 107.1(13) . . ?
F1A C35A C34 110.8(13) . . ?
F3A C35A C34 116.0(12) . . ?
F2A C35A C34 111.8(12) . . ?
C2 C1 P2 109.6(2) . . ?
C2 C1 H1A 109.8 . . ?
P2 C1 H1A 109.8 . . ?
C2 C1 H1B 109.8 . . ?
P2 C1 H1B 109.8 . . ?
H1A C1 H1B 108.2 . . ?
C1 C2 P1 108.9(2) . . ?
C1 C2 H2A 109.9 . . ?
P1 C2 H2A 109.9 . . ?
C1 C2 H2B 109.9 . . ?
P1 C2 H2B 109.9 . . ?
H2A C2 H2B 108.3 . . ?
C4 C3 C8 119.6(3) . . ?
C4 C3 P1 123.0(3) . . ?
C8 C3 P1 117.4(3) . . ?
C3 C4 C5 119.7(4) . . ?
C3 C4 H4 120.2 . . ?
C5 C4 H4 120.2 . . ?
C6 C5 C4 120.1(4) . . ?
C6 C5 H5 119.9 . . ?
C4 C5 H5 119.9 . . ?
C5 C6 C7 120.8(4) . . ?
C5 C6 H6 119.6 . . ?
C7 C6 H6 119.6 . . ?
C6 C7 C8 119.7(4) . . ?
C6 C7 H7 120.1 . . ?
C8 C7 H7 120.1 . . ?
C7 C8 C3 120.1(4) . . ?
C7 C8 H8 120.0 . . ?
C3 C8 H8 120.0 . . ?
C14 C9 C10 119.6(3) . . ?
C14 C9 P1 121.3(3) . . ?
C10 C9 P1 119.1(3) . . ?
C11 C10 C9 120.4(4) . . ?
C11 C10 H10 119.8 . . ?
C9 C10 H10 119.8 . . ?
C12 C11 C10 119.5(4) . . ?
C12 C11 H11 120.2 . . ?
C10 C11 H11 120.2 . . ?
C11 C12 C13 120.7(4) . . ?
C11 C12 H12 119.6 . . ?
C13 C12 H12 119.6 . . ?
C12 C13 C14 120.5(4) . . ?
C12 C13 H13 119.8 . . ?
C14 C13 H13 119.8 . . ?
C9 C14 C13 119.3(4) . . ?
C9 C14 H14 120.4 . . ?
C13 C14 H14 120.4 . . ?
C16 C15 C20 118.5(4) . . ?
C16 C15 P2 121.5(3) . . ?
C20 C15 P2 119.8(3) . . ?
C15 C16 C17 119.9(4) . . ?
C15 C16 H16 120.1 . . ?
C17 C16 H16 120.1 . . ?
C18 C17 C16 120.7(4) . . ?
C18 C17 H17 119.6 . . ?
C16 C17 H17 119.6 . . ?
C19 C18 C17 119.9(4) . . ?
C19 C18 H18 120.1 . . ?
C17 C18 H18 120.1 . . ?
C18 C19 C20 120.3(5) . . ?
C18 C19 H19 119.9 . . ?
C20 C19 H19 119.9 . . ?
C19 C20 C15 120.7(4) . . ?
C19 C20 H20 119.7 . . ?
C15 C20 H20 119.7 . . ?
C22 C21 C26 119.3(3) . . ?
C22 C21 P2 122.9(3) . . ?
C26 C21 P2 117.8(3) . . ?
C21 C22 C23 119.4(4) . . ?
C21 C22 H22 120.3 . . ?
C23 C22 H22 120.3 . . ?
C24 C23 C22 120.9(4) . . ?
C24 C23 H23 119.5 . . ?
C22 C23 H23 119.5 . . ?
C23 C24 C25 119.7(4) . . ?
C23 C24 H24 120.2 . . ?
C25 C24 H24 120.2 . . ?
C26 C25 C24 120.1(4) . . ?
C26 C25 H25 120.0 . . ?
C24 C25 H25 120.0 . . ?
C25 C26 C21 120.6(4) . . ?
C25 C26 H26 119.7 . . ?
C21 C26 H26 119.7 . . ?
C28 C27 S1 129.2(3) . . ?
C28 C27 S2 125.3(3) . . ?
S1 C27 S2 105.5(2) . . ?
C27 C28 C30 124.6(4) . . ?
C27 C28 C29 117.0(4) . . ?
C30 C28 C29 118.4(4) . . ?
N C29 C28 178.5(5) . . ?
C36 C30 C31 118.4(4) . . ?
C36 C30 C28 120.2(4) . . ?
C31 C30 C28 121.4(4) . . ?
C30 C31 C32 119.8(5) . . ?
C30 C31 H31 120.1 . . ?
C32 C31 H31 120.1 . . ?
C33 C32 C31 120.3(5) . . ?
C33 C32 H32 119.8 . . ?
C31 C32 H32 119.8 . . ?
C34 C33 C32 119.0(5) . . ?
C34 C33 H33 120.5 . . ?
C32 C33 H33 120.5 . . ?
C36 C34 C33 120.5(5) . . ?
C36 C34 C35A 125.2(7) . . ?
C33 C34 C35A 113.8(7) . . ?
C36 C34 C35 116.3(6) . . ?
C33 C34 C35 123.0(6) . . ?
C34 C36 C30 121.9(5) . . ?
C34 C36 H36 119.0 . . ?
C30 C36 H36 119.0 . . ?

loop_
_geom_bond_atom_site_label_1
_geom_bond_atom_site_label_2
_geom_bond_distance
_geom_bond_site_symmetry_2
_geom_bond_publ_flag
Ni P2 2.1624(10) . ?
Ni P1 2.1795(10) . ?
Ni S1 2.1846(11) . ?
Ni S2 2.2073(10) . ?
S1 C27 1.751(4) . ?
S2 C27 1.751(4) . ?
P1 C3 1.818(4) . ?
P1 C9 1.821(4) . ?
P1 C2 1.840(4) . ?
P2 C15 1.821(4) . ?
P2 C21 1.821(4) . ?
P2 C1 1.826(4) . ?
C35 F1 1.323(11) . ?
C35 F2 1.341(11) . ?
C35 F3 1.349(11) . ?
C35 C34 1.520(16) . ?
C35A F1A 1.342(13) . ?
C35A F3A 1.352(12) . ?
C35A F2A 1.354(12) . ?
C35A C34 1.48(2) . ?
N C29 1.141(5) . ?
C1 C2 1.530(5) . ?
C1 H1A 0.9900 . ?
C1 H1B 0.9900 . ?
C2 H2A 0.9900 . ?
C2 H2B 0.9900 . ?
C3 C4 1.384(6) . ?
C3 C8 1.394(5) . ?
C4 C5 1.395(6) . ?
C4 H4 0.9500 . ?
C5 C6 1.366(7) . ?
C5 H5 0.9500 . ?
C6 C7 1.377(6) . ?
C6 H6 0.9500 . ?
C7 C8 1.386(5) . ?
C7 H7 0.9500 . ?
C8 H8 0.9500 . ?
C9 C14 1.388(6) . ?
C9 C10 1.394(5) . ?
C10 C11 1.387(5) . ?
C10 H10 0.9500 . ?
C11 C12 1.373(6) . ?
C11 H11 0.9500 . ?
C12 C13 1.375(7) . ?
C12 H12 0.9500 . ?
C13 C14 1.392(6) . ?
C13 H13 0.9500 . ?
C14 H14 0.9500 . ?
C15 C16 1.370(5) . ?
C15 C20 1.386(6) . ?
C16 C17 1.393(6) . ?
C16 H16 0.9500 . ?
C17 C18 1.358(7) . ?
C17 H17 0.9500 . ?
C18 C19 1.353(7) . ?
C18 H18 0.9500 . ?
C19 C20 1.380(6) . ?
C19 H19 0.9500 . ?
C20 H20 0.9500 . ?
C21 C22 1.386(5) . ?
C21 C26 1.392(5) . ?
C22 C23 1.392(5) . ?
C22 H22 0.9500 . ?
C23 C24 1.372(6) . ?
C23 H23 0.9500 . ?
C24 C25 1.382(6) . ?
C24 H24 0.9500 . ?
C25 C26 1.377(5) . ?
C25 H25 0.9500 . ?
C26 H26 0.9500 . ?
C27 C28 1.357(5) . ?
C28 C30 1.449(5) . ?
C28 C29 1.454(6) . ?
C30 C36 1.386(6) . ?
C30 C31 1.396(6) . ?
C31 C32 1.404(6) . ?
C31 H31 0.9500 . ?
C32 C33 1.389(7) . ?
C32 H32 0.9500 . ?
C33 C34 1.388(7) . ?
C33 H33 0.9500 . ?
C34 C36 1.362(6) . ?
C36 H36 0.9500 . ?

loop_
_geom_torsion_atom_site_label_1
_geom_torsion_atom_site_label_2
_geom_torsion_atom_site_label_3
_geom_torsion_atom_site_label_4
_geom_torsion
_geom_torsion_site_symmetry_1
_geom_torsion_site_symmetry_2
_geom_torsion_site_symmetry_3
_geom_torsion_site_symmetry_4
_geom_torsion_publ_flag
C15 P2 C1 C2 162.3(2) . . . . ?
C21 P2 C1 C2 -86.9(3) . . . . ?
Ni P2 C1 C2 34.2(3) . . . . ?
P2 C1 C2 P1 -42.4(3) . . . . ?
C3 P1 C2 C1 -84.2(3) . . . . ?
C9 P1 C2 C1 167.0(3) . . . . ?
Ni P1 C2 C1 34.0(3) . . . . ?
C9 P1 C3 C4 123.2(3) . . . . ?
C2 P1 C3 C4 13.3(4) . . . . ?
Ni P1 C3 C4 -104.3(3) . . . . ?
C9 P1 C3 C8 -59.5(3) . . . . ?
C2 P1 C3 C8 -169.4(3) . . . . ?
Ni P1 C3 C8 73.0(3) . . . . ?
C8 C3 C4 C5 0.0(6) . . . . ?
P1 C3 C4 C5 177.2(3) . . . . ?
C3 C4 C5 C6 0.1(6) . . . . ?
C4 C5 C6 C7 -0.1(7) . . . . ?
C5 C6 C7 C8 0.0(6) . . . . ?
C6 C7 C8 C3 0.0(5) . . . . ?
C4 C3 C8 C7 0.0(5) . . . . ?
P1 C3 C8 C7 -177.4(3) . . . . ?
C3 P1 C9 C14 133.1(3) . . . . ?
C2 P1 C9 C14 -116.0(3) . . . . ?
Ni P1 C9 C14 8.5(4) . . . . ?
C3 P1 C9 C10 -47.6(3) . . . . ?
C2 P1 C9 C10 63.3(3) . . . . ?
Ni P1 C9 C10 -172.1(2) . . . . ?
C14 C9 C10 C11 1.0(5) . . . . ?
P1 C9 C10 C11 -178.4(3) . . . . ?
C9 C10 C11 C12 -1.3(6) . . . . ?
C10 C11 C12 C13 0.4(6) . . . . ?
C11 C12 C13 C14 0.8(7) . . . . ?
C10 C9 C14 C13 0.2(6) . . . . ?
P1 C9 C14 C13 179.5(3) . . . . ?
C12 C13 C14 C9 -1.1(6) . . . . ?
C21 P2 C15 C16 136.2(3) . . . . ?
C1 P2 C15 C16 -112.4(3) . . . . ?
Ni P2 C15 C16 9.2(4) . . . . ?
C21 P2 C15 C20 -48.0(4) . . . . ?
C1 P2 C15 C20 63.5(4) . . . . ?
Ni P2 C15 C20 -175.0(3) . . . . ?
C20 C15 C16 C17 0.5(6) . . . . ?
P2 C15 C16 C17 176.4(3) . . . . ?
C15 C16 C17 C18 -2.1(7) . . . . ?
C16 C17 C18 C19 1.6(8) . . . . ?
C17 C18 C19 C20 0.5(8) . . . . ?
C18 C19 C20 C15 -2.0(8) . . . . ?
C16 C15 C20 C19 1.5(7) . . . . ?
P2 C15 C20 C19 -174.5(4) . . . . ?
C15 P2 C21 C22 107.7(3) . . . . ?
C1 P2 C21 C22 -1.3(3) . . . . ?
Ni P2 C21 C22 -120.8(3) . . . . ?
C15 P2 C21 C26 -71.6(3) . . . . ?
C1 P2 C21 C26 179.4(3) . . . . ?
Ni P2 C21 C26 59.9(3) . . . . ?
C26 C21 C22 C23 0.0(5) . . . . ?
P2 C21 C22 C23 -179.3(3) . . . . ?
C21 C22 C23 C24 0.5(6) . . . . ?
C22 C23 C24 C25 -0.5(7) . . . . ?
C23 C24 C25 C26 0.0(7) . . . . ?
C24 C25 C26 C21 0.5(6) . . . . ?
C22 C21 C26 C25 -0.5(6) . . . . ?
P2 C21 C26 C25 178.8(3) . . . . ?
Ni S1 C27 C28 173.3(4) . . . . ?
Ni S1 C27 S2 -6.71(17) . . . . ?
Ni S2 C27 C28 -173.3(4) . . . . ?
Ni S2 C27 S1 6.64(16) . . . . ?
S1 C27 C28 C30 -0.4(6) . . . . ?
S2 C27 C28 C30 179.6(3) . . . . ?
S1 C27 C28 C29 179.1(3) . . . . ?
S2 C27 C28 C29 -0.9(5) . . . . ?
C27 C28 C30 C36 -36.4(6) . . . . ?
C29 C28 C30 C36 144.1(4) . . . . ?
C27 C28 C30 C31 142.0(4) . . . . ?
C29 C28 C30 C31 -37.4(6) . . . . ?
C36 C30 C31 C32 1.4(6) . . . . ?
C28 C30 C31 C32 -177.1(4) . . . . ?
C30 C31 C32 C33 0.6(7) . . . . ?
C31 C32 C33 C34 -1.2(8) . . . . ?
C32 C33 C34 C36 -0.2(8) . . . . ?
C32 C33 C34 C35A 172.2(8) . . . . ?
C32 C33 C34 C35 -175.1(6) . . . . ?
F1A C35A C34 C36 -114.7(12) . . . . ?
F3A C35A C34 C36 127.1(11) . . . . ?
F2A C35A C34 C36 3.9(16) . . . . ?
F1A C35A C34 C33 73.3(14) . . . . ?
F3A C35A C34 C33 -44.9(14) . . . . ?
F2A C35A C34 C33 -168.1(10) . . . . ?
F1 C35 C34 C36 -152.2(11) . . . . ?
F2 C35 C34 C36 92.1(10) . . . . ?
F3 C35 C34 C36 -28.7(12) . . . . ?
F1 C35 C34 C33 22.9(14) . . . . ?
F2 C35 C34 C33 -92.8(11) . . . . ?
F3 C35 C34 C33 146.5(9) . . . . ?
C33 C34 C36 C30 2.3(7) . . . . ?
C35A C34 C36 C30 -169.2(8) . . . . ?
C35 C34 C36 C30 177.5(6) . . . . ?
C31 C30 C36 C34 -2.9(7) . . . . ?
C28 C30 C36 C34 175.6(4) . . . . ?
